data_2208845
loop_
_publ_author_name
'Saeed, Aamer'
'Fl\"orke, Ulrich'

_publ_section_title
;
 1-(4-Chlorophenyl)-6,7-dimethoxyisochroman
;
_journal_coeditor_code CS2001
_journal_issue 5
_journal_name_full 'Acta Crystallographica Section E'
_journal_page_first o1819
_journal_page_last o1821
_journal_paper_doi 10.1107/S1600536806011792
_journal_volume 62
_journal_year 2006
_chemical_formula_iupac 'C17 H17 Cl O3'
_chemical_formula_moiety 'C17 H17 Cl O3'
_chemical_formula_sum 'C17 H17 Cl O3'
_chemical_formula_weight 304.76
_chemical_name_systematic
;
1-(4-Chlorophenyl)-6,7-dimethoxyisochroman
;
_space_group_IT_number 14
_symmetry_cell_setting monoclinic
_symmetry_space_group_name_Hall '-P 2ybc'
_symmetry_space_group_name_H-M 'P 1 21/c 1'
_atom_sites_solution_hydrogens difmap
_atom_sites_solution_primary direct
_atom_sites_solution_secondary difmap
_audit_creation_method SHELXL-97
_cell_angle_alpha 90.00
_cell_angle_beta 96.9640(10)
_cell_angle_gamma 90.00
_cell_formula_units_Z 4
_cell_length_a 16.8770(10)
_cell_length_b 5.3142(3)
_cell_length_c 16.3985(9)
_cell_measurement_reflns_used 4340
_cell_measurement_temperature 120(2)
_cell_measurement_theta_max 28.21
_cell_measurement_theta_min 2.43
_cell_volume 1459.89(14)
_computing_cell_refinement 'SAINT (Bruker, 2002)'
_computing_data_collection 'SMART (Bruker, 2002)'
_computing_data_reduction SAINT
_computing_molecular_graphics SHELXTL
_computing_publication_material SHELXTL
_computing_structure_refinement SHELXTL
_computing_structure_solution 'SHELXTL (Bruker, 2002)'
_diffrn_ambient_temperature 120(2)
_diffrn_measured_fraction_theta_full 0.997
_diffrn_measured_fraction_theta_max 0.997
_diffrn_measurement_device_type 'Bruker SMART CCD area-detector'
_diffrn_measurement_method '\f and \w'
_diffrn_radiation_monochromator graphite
_diffrn_radiation_source 'sealed tube'
_diffrn_radiation_type MoK\a
_diffrn_radiation_wavelength 0.71073
_diffrn_reflns_av_R_equivalents 0.0248
_diffrn_reflns_av_sigmaI/netI 0.0250
_diffrn_reflns_limit_h_max 22
_diffrn_reflns_limit_h_min -22
_diffrn_reflns_limit_k_max 7
_diffrn_reflns_limit_k_min -6
_diffrn_reflns_limit_l_max 21
_diffrn_reflns_limit_l_min -19
_diffrn_reflns_number 13531
_diffrn_reflns_theta_full 28.08
_diffrn_reflns_theta_max 28.08
_diffrn_reflns_theta_min 1.22
_diffrn_standards_decay_% 0
_diffrn_standards_interval_time 420
_diffrn_standards_number 4351
_exptl_absorpt_coefficient_mu 0.269
_exptl_absorpt_correction_T_max 0.9358
_exptl_absorpt_correction_T_min 0.8954
_exptl_absorpt_correction_type multi-scan
_exptl_absorpt_process_details '(SADABS; Bruker, 2002)'
_exptl_crystal_colour colourless
_exptl_crystal_density_diffrn 1.387
_exptl_crystal_density_method 'not measured'
_exptl_crystal_description block
_exptl_crystal_F_000 640
_exptl_crystal_size_max 0.42
_exptl_crystal_size_mid 0.26
_exptl_crystal_size_min 0.25
_refine_diff_density_max 0.387
_refine_diff_density_min -0.368
_refine_ls_extinction_method none
_refine_ls_goodness_of_fit_ref 1.042
_refine_ls_hydrogen_treatment constr
_refine_ls_matrix_type full
_refine_ls_number_parameters 190
_refine_ls_number_reflns 3531
_refine_ls_number_restraints 0
_refine_ls_restrained_S_all 1.042
_refine_ls_R_factor_all 0.0495
_refine_ls_R_factor_gt 0.0424
_refine_ls_shift/su_max 0.000
_refine_ls_shift/su_mean 0.000
_refine_ls_structure_factor_coef Fsqd
_refine_ls_weighting_details 'calc w=1/[\s^2^(Fo^2^)+(0.0609P)^2^+0.562P] where P=(Fo^2^+2Fc^2^)/3'
_refine_ls_weighting_scheme calc
_refine_ls_wR_factor_gt 0.1097
_refine_ls_wR_factor_ref 0.1147
_reflns_number_gt 3050
_reflns_number_total 3531
_reflns_threshold_expression I>2\s(I)
_cod_data_source_file cs2001.cif
_cod_data_source_block I
_cod_original_sg_symbol_H-M 'P 21/c'
_cod_database_code 2208845
_cod_database_fobs_code 2208845

loop_
_symmetry_equiv_pos_as_xyz
'x, y, z'
'-x, y+1/2, -z+1/2'
'-x, -y, -z'
'x, -y-1/2, z-1/2'

loop_
_atom_site_type_symbol
_atom_site_label
_atom_site_fract_x
_atom_site_fract_y
_atom_site_fract_z
_atom_site_U_iso_or_equiv
_atom_site_adp_type
_atom_site_calc_flag
_atom_site_refinement_flags
_atom_site_occupancy
Cl Cl1 0.38719(2) 0.54092(9) 0.38286(3) 0.04020(14) Uani d . 1
O O1 0.74629(6) 0.2315(2) 0.30335(6) 0.0292(2) Uani d . 1
O O2 0.81316(6) 0.8414(2) 0.61986(6) 0.0275(2) Uani d . 1
O O3 0.93535(6) 0.5440(2) 0.64814(6) 0.0257(2) Uani d . 1
C C1 0.64861(8) 0.4869(3) 0.35364(8) 0.0224(3) Uani d . 1
C C2 0.60322(9) 0.6852(3) 0.31898(10) 0.0299(3) Uani d . 1
H H2A 0.6274 0.8102 0.2888 0.036 Uiso calc R 1
C C3 0.52254(9) 0.7033(3) 0.32791(10) 0.0326(3) Uani d . 1
H H3A 0.4915 0.8395 0.3040 0.039 Uiso calc R 1
C C4 0.48841(8) 0.5214(3) 0.37180(9) 0.0268(3) Uani d . 1
C C5 0.53228(9) 0.3215(3) 0.40710(9) 0.0289(3) Uani d . 1
H H5A 0.5078 0.1968 0.4372 0.035 Uiso calc R 1
C C6 0.61262(8) 0.3064(3) 0.39775(9) 0.0270(3) Uani d . 1
H H6A 0.6435 0.1703 0.4220 0.032 Uiso calc R 1
C C7 0.73616(8) 0.4658(3) 0.34375(9) 0.0246(3) Uani d . 1
H H7A 0.7504 0.6054 0.3073 0.029 Uiso calc R 1
C C8 0.82828(9) 0.1903(3) 0.29347(9) 0.0314(3) Uani d . 1
H H8A 0.8500 0.3408 0.2683 0.038 Uiso calc R 1
H H8B 0.8327 0.0457 0.2562 0.038 Uiso calc R 1
C C9 0.87619(9) 0.1379(3) 0.37581(9) 0.0275(3) Uani d . 1
H H9A 0.8640 -0.0337 0.3942 0.033 Uiso calc R 1
H H9B 0.9339 0.1458 0.3701 0.033 Uiso calc R 1
C C10 0.85689(8) 0.3271(3) 0.43923(8) 0.0226(3) Uani d . 1
C C11 0.79063(8) 0.4813(3) 0.42494(8) 0.0213(3) Uani d . 1
C C12 0.77495(8) 0.6579(3) 0.48436(8) 0.0221(3) Uani d . 1
H H12A 0.7299 0.7655 0.4739 0.027 Uiso calc R 1
C C13 0.82405(8) 0.6780(3) 0.55810(8) 0.0216(3) Uani d . 1
C C14 0.89049(8) 0.5168(3) 0.57309(9) 0.0213(3) Uani d . 1
C C15 0.90621(8) 0.3459(3) 0.51397(9) 0.0231(3) Uani d . 1
H H15A 0.9514 0.2388 0.5241 0.028 Uiso calc R 1
C C16 0.74778(9) 1.0131(3) 0.60433(9) 0.0274(3) Uani d . 1
H H16A 0.7564 1.1226 0.5581 0.041 Uiso calc R 1
H H16B 0.7441 1.1158 0.6534 0.041 Uiso calc R 1
H H16C 0.6981 0.9184 0.5909 0.041 Uiso calc R 1
C C17 0.99185(9) 0.3487(3) 0.67008(9) 0.0286(3) Uani d . 1
H H17A 0.9653 0.1849 0.6627 0.043 Uiso calc R 1
H H17B 1.0143 0.3686 0.7277 0.043 Uiso calc R 1
H H17C 1.0348 0.3583 0.6350 0.043 Uiso calc R 1

loop_
_atom_site_aniso_label
_atom_site_aniso_U_11
_atom_site_aniso_U_22
_atom_site_aniso_U_33
_atom_site_aniso_U_12
_atom_site_aniso_U_13
_atom_site_aniso_U_23
Cl1 0.0257(2) 0.0487(3) 0.0464(3) 0.00991(16) 0.00516(16) -0.00744(19)
O1 0.0264(5) 0.0341(6) 0.0282(5) -0.0030(4) 0.0080(4) -0.0111(5)
O2 0.0304(5) 0.0274(5) 0.0240(5) 0.0095(4) 0.0000(4) -0.0053(4)
O3 0.0244(5) 0.0279(5) 0.0240(5) 0.0053(4) 0.0003(4) -0.0010(4)
C1 0.0251(6) 0.0230(7) 0.0186(6) -0.0003(5) 0.0009(5) -0.0033(5)
C2 0.0369(8) 0.0239(7) 0.0289(7) -0.0004(6) 0.0041(6) 0.0034(6)
C3 0.0354(8) 0.0269(8) 0.0344(8) 0.0096(6) -0.0001(6) 0.0023(6)
C4 0.0234(6) 0.0299(8) 0.0269(7) 0.0046(5) 0.0013(5) -0.0073(6)
C5 0.0278(7) 0.0292(8) 0.0302(8) 0.0009(6) 0.0064(6) 0.0034(6)
C6 0.0253(7) 0.0257(7) 0.0298(7) 0.0033(5) 0.0025(5) 0.0057(6)
C7 0.0268(7) 0.0260(7) 0.0214(7) -0.0032(5) 0.0050(5) -0.0012(5)
C8 0.0291(7) 0.0389(9) 0.0283(8) -0.0031(6) 0.0124(6) -0.0094(7)
C9 0.0278(7) 0.0260(7) 0.0309(8) -0.0006(6) 0.0125(6) -0.0050(6)
C10 0.0243(6) 0.0218(7) 0.0235(7) -0.0022(5) 0.0096(5) -0.0009(5)
C11 0.0223(6) 0.0213(7) 0.0211(6) -0.0034(5) 0.0056(5) 0.0009(5)
C12 0.0220(6) 0.0208(7) 0.0239(7) 0.0020(5) 0.0045(5) 0.0004(5)
C13 0.0241(6) 0.0189(6) 0.0228(7) 0.0010(5) 0.0066(5) -0.0009(5)
C14 0.0198(6) 0.0218(7) 0.0227(7) -0.0011(5) 0.0044(5) 0.0024(5)
C15 0.0199(6) 0.0232(7) 0.0275(7) 0.0018(5) 0.0076(5) 0.0015(5)
C16 0.0278(7) 0.0255(7) 0.0286(8) 0.0073(6) 0.0028(6) -0.0046(6)
C17 0.0268(7) 0.0296(8) 0.0285(7) 0.0057(6) 0.0002(6) 0.0040(6)

loop_
_atom_type_symbol
_atom_type_description
_atom_type_scat_dispersion_real
_atom_type_scat_dispersion_imag
_atom_type_scat_source
C C 0.0033 0.0016 'International Tables Vol C Tables 4.2.6.8 and 6.1.1.4'
H H 0.0000 0.0000 'International Tables Vol C Tables 4.2.6.8 and 6.1.1.4'
O O 0.0106 0.0060 'International Tables Vol C Tables 4.2.6.8 and 6.1.1.4'
Cl Cl 0.1484 0.1585 'International Tables Vol C Tables 4.2.6.8 and 6.1.1.4'

loop_
_geom_angle_atom_site_label_1
_geom_angle_atom_site_label_2
_geom_angle_atom_site_label_3
_geom_angle
_geom_angle_publ_flag
C8 O1 C7 110.94(11) y
C13 O2 C16 116.39(11) ?
C14 O3 C17 115.40(11) ?
C2 C1 C6 119.07(13) ?
C2 C1 C7 120.84(13) ?
C6 C1 C7 120.10(12) ?
C1 C2 C3 120.66(14) ?
C1 C2 H2A 119.7 ?
C3 C2 H2A 119.7 ?
C4 C3 C2 119.01(14) ?
C4 C3 H3A 120.5 ?
C2 C3 H3A 120.5 ?
C3 C4 C5 121.57(14) ?
C3 C4 Cl1 119.44(12) ?
C5 C4 Cl1 118.99(12) ?
C4 C5 C6 118.71(14) ?
C4 C5 H5A 120.6 ?
C6 C5 H5A 120.6 ?
C1 C6 C5 120.99(14) ?
C1 C6 H6A 119.5 ?
C5 C6 H6A 119.5 ?
O1 C7 C1 106.73(11) y
O1 C7 C11 110.98(12) y
C1 C7 C11 113.34(11) y
O1 C7 H7A 108.6 ?
C1 C7 H7A 108.6 ?
C11 C7 H7A 108.6 ?
O1 C8 C9 110.30(11) ?
O1 C8 H8A 109.6 ?
C9 C8 H8A 109.6 ?
O1 C8 H8B 109.6 ?
C9 C8 H8B 109.6 ?
H8A C8 H8B 108.1 ?
C10 C9 C8 110.83(12) ?
C10 C9 H9A 109.5 ?
C8 C9 H9A 109.5 ?
C10 C9 H9B 109.5 ?
C8 C9 H9B 109.5 ?
H9A C9 H9B 108.1 ?
C11 C10 C15 119.28(13) ?
C11 C10 C9 121.00(13) ?
C15 C10 C9 119.72(13) ?
C10 C11 C12 119.73(13) ?
C10 C11 C7 120.34(12) ?
C12 C11 C7 119.90(12) ?
C13 C12 C11 121.04(12) ?
C13 C12 H12A 119.5 ?
C11 C12 H12A 119.5 ?
O2 C13 C12 125.29(12) ?
O2 C13 C14 115.71(12) ?
C12 C13 C14 118.99(12) ?
O3 C14 C15 124.64(12) ?
O3 C14 C13 115.67(12) ?
C15 C14 C13 119.68(13) ?
C14 C15 C10 121.25(13) ?
C14 C15 H15A 119.4 ?
C10 C15 H15A 119.4 ?
O2 C16 H16A 109.5 ?
O2 C16 H16B 109.5 ?
H16A C16 H16B 109.5 ?
O2 C16 H16C 109.5 ?
H16A C16 H16C 109.5 ?
H16B C16 H16C 109.5 ?
O3 C17 H17A 109.5 ?
O3 C17 H17B 109.5 ?
H17A C17 H17B 109.5 ?
O3 C17 H17C 109.5 ?
H17A C17 H17C 109.5 ?
H17B C17 H17C 109.5 ?

loop_
_geom_bond_atom_site_label_1
_geom_bond_atom_site_label_2
_geom_bond_distance
_geom_bond_publ_flag
Cl1 C4 1.7427(15) y
O1 C8 1.4294(17) y
O1 C7 1.4302(18) y
O2 C13 1.3633(16) ?
O2 C16 1.4306(16) ?
O3 C14 1.3720(17) ?
O3 C17 1.4259(17) ?
C1 C2 1.384(2) ?
C1 C6 1.385(2) ?
C1 C7 1.5102(19) y
C2 C3 1.390(2) ?
C2 H2A 0.9500 ?
C3 C4 1.373(2) ?
C3 H3A 0.9500 ?
C4 C5 1.381(2) ?
C5 C6 1.385(2) ?
C5 H5A 0.9500 ?
C6 H6A 0.9500 ?
C7 C11 1.5255(19) ?
C7 H7A 1.0000 ?
C8 C9 1.513(2) ?
C8 H8A 0.9900 ?
C8 H8B 0.9900 ?
C9 C10 1.5100(19) ?
C9 H9A 0.9900 ?
C9 H9B 0.9900 ?
C10 C11 1.3832(19) ?
C10 C15 1.399(2) ?
C11 C12 1.4012(19) ?
C12 C13 1.3848(19) ?
C12 H12A 0.9500 ?
C13 C14 1.4091(18) ?
C14 C15 1.377(2) ?
C15 H15A 0.9500 ?
C16 H16A 0.9800 ?
C16 H16B 0.9800 ?
C16 H16C 0.9800 ?
C17 H17A 0.9800 ?
C17 H17B 0.9800 ?
C17 H17C 0.9800 ?

loop_
_geom_hbond_atom_site_label_D
_geom_hbond_atom_site_label_H
_geom_hbond_atom_site_label_A
_geom_hbond_site_symmetry_A
_geom_hbond_distance_DH
_geom_hbond_distance_HA
_geom_hbond_distance_DA
_geom_hbond_angle_DHA
C16 H16B O1 4_576 0.98 2.59 3.5375(19) 164
C16 H16B Cl1 3_676 0.98 2.88 3.3115(14) 108
C16 H16C Cl1 3_666 0.98 2.89 3.7440(17) 146

loop_
_geom_torsion_atom_site_label_1
_geom_torsion_atom_site_label_2
_geom_torsion_atom_site_label_3
_geom_torsion_atom_site_label_4
_geom_torsion
_geom_torsion_publ_flag
C6 C1 C2 C3 -0.2(2) ?
C7 C1 C2 C3 179.70(14) ?
C1 C2 C3 C4 0.1(2) ?
C2 C3 C4 C5 0.0(2) ?
C2 C3 C4 Cl1 -179.58(12) ?
C3 C4 C5 C6 0.2(2) ?
Cl1 C4 C5 C6 179.69(12) ?
C2 C1 C6 C5 0.3(2) ?
C7 C1 C6 C5 -179.59(14) ?
C4 C5 C6 C1 -0.3(2) ?
C8 O1 C7 C1 -178.15(12) ?
C8 O1 C7 C11 -54.21(15) ?
C2 C1 C7 O1 -120.43(14) ?
C6 C1 C7 O1 59.50(17) ?
C2 C1 C7 C11 117.11(15) y
C6 C1 C7 C11 -62.97(17) ?
C7 O1 C8 C9 70.22(16) ?
O1 C8 C9 C10 -47.17(17) ?
C8 C9 C10 C11 14.14(18) ?
C8 C9 C10 C15 -166.42(12) ?
C15 C10 C11 C12 1.6(2) ?
C9 C10 C11 C12 -178.95(12) ?
C15 C10 C11 C7 179.60(12) ?
C9 C10 C11 C7 -1.0(2) ?
O1 C7 C11 C10 19.95(17) ?
C1 C7 C11 C10 140.02(13) ?
O1 C7 C11 C12 -162.06(12) ?
C1 C7 C11 C12 -41.99(17) ?
C10 C11 C12 C13 -1.1(2) ?
C7 C11 C12 C13 -179.15(12) ?
C16 O2 C13 C12 -3.4(2) ?
C16 O2 C13 C14 177.65(12) y
C11 C12 C13 O2 -179.17(13) ?
C11 C12 C13 C14 -0.2(2) ?
C17 O3 C14 C15 -12.33(19) ?
C17 O3 C14 C13 167.44(12) y
O2 C13 C14 O3 0.39(18) ?
C12 C13 C14 O3 -178.65(12) ?
O2 C13 C14 C15 -179.83(12) ?
C12 C13 C14 C15 1.1(2) ?
O3 C14 C15 C10 179.09(13) ?
C13 C14 C15 C10 -0.7(2) ?
C11 C10 C15 C14 -0.7(2) ?
C9 C10 C15 C14 179.84(13) ?

loop_
_cod_related_entry_id
_cod_related_entry_database
_cod_related_entry_code
1 ChemSpider 9841377
